data_7115358
loop_
_publ_author_name
'Lianke Wang'
'Yanfang Shen'
'Mingdi Yang'
'Xiuzhen Zhang'
'Weinan Xu'
'Qiuju Zhu'
'Jieying Wu'
'Yupeng Tian'
'Hongping Zhou'

_publ_section_title
;
 Novel highly emissive H-aggregates with aggregate fluorescence change in
 a phenylbenzoxazole-based system
;
_journal_name_full Chem.Commun.
_journal_page_first 8723
_journal_paper_doi 10.1039/C4cc02564D
_journal_volume 50
_journal_year 2014
_chemical_formula_moiety 'C20 H14 N2 O2'
_chemical_formula_sum 'C20 H14 N2 O2'
_chemical_formula_weight 314.33
_chemical_name_systematic
; 
 ? 
;
_space_group_IT_number 14
_symmetry_cell_setting monoclinic
_symmetry_space_group_name_Hall '-P 2ybc'
_symmetry_space_group_name_H-M 'P 1 21/c 1'
_atom_sites_solution_hydrogens geom
_atom_sites_solution_primary direct
_atom_sites_solution_secondary difmap
_audit_creation_method SHELXL-97
_cell_angle_alpha 90.000(5)
_cell_angle_beta 101.332(5)
_cell_angle_gamma 90.000(5)
_cell_formula_units_Z 4
_cell_length_a 26.467(5)
_cell_length_b 4.692(5)
_cell_length_c 12.387(5)
_cell_measurement_reflns_used 2138
_cell_measurement_temperature 296(2)
_cell_measurement_theta_max 25.18
_cell_measurement_theta_min 2.35
_cell_volume 1508.3(17)
_computing_cell_refinement 'Bruker SMART'
_computing_data_collection 'Bruker SMART'
_computing_data_reduction 'Bruker SAINT'
_computing_molecular_graphics 'Bruker SHELXTL'
_computing_publication_material 'Bruker SHELXTL'
_computing_structure_refinement 'SHELXL-97 (Sheldrick, 1997)'
_computing_structure_solution 'SHELXS-97 (Sheldrick, 1990)'
_diffrn_ambient_temperature 298(2)
_diffrn_measured_fraction_theta_full 0.998
_diffrn_measured_fraction_theta_max 0.998
_diffrn_measurement_device_type 'CCD area detector'
_diffrn_measurement_method 'phi and omega scans'
_diffrn_radiation_monochromator graphite
_diffrn_radiation_source 'fine-focus sealed tube'
_diffrn_radiation_type MoK\a
_diffrn_radiation_wavelength 0.71069
_diffrn_reflns_av_R_equivalents 0.0299
_diffrn_reflns_av_sigmaI/netI 0.0296
_diffrn_reflns_limit_h_max 28
_diffrn_reflns_limit_h_min -31
_diffrn_reflns_limit_k_max 5
_diffrn_reflns_limit_k_min -5
_diffrn_reflns_limit_l_max 14
_diffrn_reflns_limit_l_min -14
_diffrn_reflns_number 10120
_diffrn_reflns_theta_full 24.99
_diffrn_reflns_theta_max 24.99
_diffrn_reflns_theta_min 0.78
_exptl_absorpt_coefficient_mu 0.091
_exptl_absorpt_correction_T_max 0.9820
_exptl_absorpt_correction_T_min 0.9732
_exptl_absorpt_correction_type multi-scan
_exptl_absorpt_process_details sadabs
_exptl_crystal_colour orange
_exptl_crystal_density_diffrn 1.384
_exptl_crystal_density_method 'not measured'
_exptl_crystal_description needle
_exptl_crystal_F_000 656
_exptl_crystal_size_max 0.30
_exptl_crystal_size_mid 0.20
_exptl_crystal_size_min 0.20
_refine_diff_density_max 0.251
_refine_diff_density_min -0.312
_refine_diff_density_rms 0.049
_refine_ls_extinction_method none
_refine_ls_goodness_of_fit_ref 1.140
_refine_ls_hydrogen_treatment constr
_refine_ls_matrix_type full
_refine_ls_number_parameters 218
_refine_ls_number_reflns 2656
_refine_ls_number_restraints 2
_refine_ls_restrained_S_all 1.147
_refine_ls_R_factor_all 0.0722
_refine_ls_R_factor_gt 0.0509
_refine_ls_shift/su_max 0.000
_refine_ls_shift/su_mean 0.000
_refine_ls_structure_factor_coef Fsqd
_refine_ls_weighting_details 'calc w=1/[\s^2^(Fo^2^)+(0.1000P)^2^+0.0000P] where P=(Fo^2^+2Fc^2^)/3'
_refine_ls_weighting_scheme calc
_refine_ls_wR_factor_gt 0.1506
_refine_ls_wR_factor_ref 0.1700
_reflns_number_gt 1918
_reflns_number_total 2656
_reflns_threshold_expression >2sigma(I)
_cod_data_source_file c4cc02564d2.cif
_cod_data_source_block 1
_cod_original_sg_symbol_H-M 'P2(1)/c  '
_cod_database_code 7115358

loop_
_symmetry_equiv_pos_as_xyz
'x, y, z'
'-x, y+1/2, -z+1/2'
'-x, -y, -z'
'x, -y-1/2, z-1/2'

loop_
_atom_site_label
_atom_site_type_symbol
_atom_site_fract_x
_atom_site_fract_y
_atom_site_fract_z
_atom_site_U_iso_or_equiv
_atom_site_adp_type
_atom_site_occupancy
_atom_site_symmetry_multiplicity
_atom_site_calc_flag
_atom_site_refinement_flags
O1 O 0.66917(6) -0.4685(3) 0.77153(12) 0.0528(5) Uani 1 1 d U
N2 N 0.81366(6) 0.4528(4) 0.58704(13) 0.0399(5) Uani 1 1 d .
N1 N 0.62979(6) -0.4444(4) 0.59513(13) 0.0391(5) Uani 1 1 d U
O2 O 0.85211(7) 0.7324(4) 0.44008(12) 0.0685(6) Uani 1 1 d .
H2 H 0.8311 0.6330 0.4633 0.103 Uiso 1 1 calc R
C6 C 0.88021(8) 0.8017(4) 0.63408(16) 0.0394(5) Uani 1 1 d .
C9 C 0.77769(8) 0.1570(5) 0.72111(17) 0.0442(6) Uani 1 1 d .
H9 H 0.8013 0.2298 0.7802 0.053 Uiso 1 1 calc R
C8 C 0.77865(7) 0.2508(4) 0.61452(15) 0.0368(5) Uani 1 1 d .
C11 C 0.70631(8) -0.1519(4) 0.65266(16) 0.0370(5) Uani 1 1 d .
C15 C 0.62750(8) -0.6513(5) 0.75619(17) 0.0415(5) Uani 1 1 d U
C1 C 0.88327(9) 0.8601(5) 0.52493(18) 0.0476(6) Uani 1 1 d .
C20 C 0.60312(8) -0.6364(5) 0.64838(17) 0.0432(6) Uani 1 1 d .
C14 C 0.66810(8) -0.3568(4) 0.67233(16) 0.0390(5) Uani 1 1 d U
C13 C 0.74344(8) 0.1347(4) 0.52788(16) 0.0436(6) Uani 1 1 d .
H13 H 0.7442 0.1903 0.4561 0.052 Uiso 1 1 calc R
C12 C 0.70755(8) -0.0611(5) 0.54637(17) 0.0445(6) Uani 1 1 d .
H12 H 0.6838 -0.1336 0.4873 0.053 Uiso 1 1 calc R
C7 C 0.84368(8) 0.5963(4) 0.66078(17) 0.0408(5) Uani 1 1 d .
H7 H 0.8420 0.5677 0.7343 0.049 Uiso 1 1 calc R
C10 C 0.74235(8) -0.0407(4) 0.73948(17) 0.0435(6) Uani 1 1 d .
H10 H 0.7424 -0.1016 0.8110 0.052 Uiso 1 1 calc R
C4 C 0.94839(9) 1.1393(5) 0.6965(2) 0.0569(7) Uani 1 1 d .
H4 H 0.9702 1.2323 0.7537 0.068 Uiso 1 1 calc R
C5 C 0.91290(8) 0.9467(5) 0.71829(19) 0.0495(6) Uani 1 1 d .
H5 H 0.9105 0.9116 0.7910 0.059 Uiso 1 1 calc R
C16 C 0.61057(10) -0.8278(5) 0.8312(2) 0.0587(7) Uani 1 1 d .
H16 H 0.6274 -0.8376 0.9044 0.070 Uiso 1 1 calc R
C3 C 0.95125(10) 1.1933(6) 0.5886(2) 0.0634(7) Uani 1 1 d .
H3 H 0.9752 1.3243 0.5732 0.076 Uiso 1 1 calc R
C2 C 0.91939(10) 1.0574(6) 0.5033(2) 0.0639(7) Uani 1 1 d .
H2A H 0.9219 1.0969 0.4310 0.077 Uiso 1 1 calc R
C18 C 0.54273(10) -0.9727(6) 0.6837(3) 0.0685(8) Uani 1 1 d .
H18 H 0.5136 -1.0838 0.6601 0.082 Uiso 1 1 calc R
C19 C 0.55978(10) -0.7971(6) 0.6092(2) 0.0668(8) Uani 1 1 d .
H19 H 0.5429 -0.7874 0.5360 0.080 Uiso 1 1 calc R
C17 C 0.56743(10) -0.9881(6) 0.7910(2) 0.0646(8) Uani 1 1 d .
H17 H 0.5548 -1.1104 0.8385 0.078 Uiso 1 1 calc R

loop_
_atom_site_aniso_label
_atom_site_aniso_U_11
_atom_site_aniso_U_22
_atom_site_aniso_U_33
_atom_site_aniso_U_23
_atom_site_aniso_U_13
_atom_site_aniso_U_12
O1 0.0525(9) 0.0573(11) 0.0489(9) 0.0027(7) 0.0107(7) -0.0085(7)
N2 0.0415(10) 0.0389(11) 0.0405(10) 0.0007(8) 0.0110(8) 0.0002(8)
N1 0.0418(10) 0.0424(11) 0.0339(9) -0.0001(7) 0.0094(7) -0.0055(8)
O2 0.0852(14) 0.0798(14) 0.0427(9) -0.0006(9) 0.0178(9) -0.0252(11)
C6 0.0398(12) 0.0332(12) 0.0466(11) 0.0019(9) 0.0120(10) 0.0050(9)
C9 0.0483(13) 0.0472(14) 0.0368(11) -0.0033(9) 0.0071(9) -0.0066(11)
C8 0.0387(12) 0.0344(11) 0.0388(11) 0.0020(9) 0.0108(9) 0.0037(9)
C11 0.0392(12) 0.0336(11) 0.0396(11) -0.0012(9) 0.0112(9) 0.0050(9)
C15 0.0400(11) 0.0403(12) 0.0461(12) -0.0012(9) 0.0133(10) 0.0028(8)
C1 0.0532(14) 0.0437(13) 0.0488(13) -0.0002(10) 0.0171(10) -0.0009(11)
C20 0.0454(13) 0.0415(13) 0.0442(12) -0.0047(10) 0.0129(10) -0.0016(10)
C14 0.0415(11) 0.0387(12) 0.0385(10) -0.0027(9) 0.0119(8) 0.0024(9)
C13 0.0516(13) 0.0455(13) 0.0341(11) 0.0045(9) 0.0095(9) -0.0021(11)
C12 0.0474(13) 0.0457(14) 0.0389(11) 0.0001(9) 0.0049(10) -0.0057(11)
C7 0.0441(13) 0.0393(12) 0.0399(11) 0.0030(9) 0.0107(9) 0.0038(10)
C10 0.0495(13) 0.0495(13) 0.0328(11) 0.0006(9) 0.0115(9) -0.0043(11)
C4 0.0473(14) 0.0481(15) 0.0738(17) -0.0008(12) 0.0082(12) -0.0054(12)
C5 0.0489(14) 0.0466(14) 0.0523(13) 0.0012(11) 0.0086(11) 0.0011(11)
C16 0.0607(16) 0.0578(16) 0.0617(15) 0.0135(12) 0.0217(12) 0.0012(13)
C3 0.0533(16) 0.0479(16) 0.095(2) 0.0039(14) 0.0285(14) -0.0066(12)
C2 0.0701(17) 0.0632(17) 0.0663(16) 0.0083(13) 0.0328(14) -0.0049(14)
C18 0.0546(16) 0.0598(18) 0.096(2) -0.0166(16) 0.0270(15) -0.0176(14)
C19 0.0571(16) 0.0753(19) 0.0659(16) -0.0152(14) 0.0075(13) -0.0184(14)
C17 0.0626(17) 0.0491(15) 0.093(2) 0.0079(14) 0.0414(16) -0.0003(13)

loop_
_atom_type_symbol
_atom_type_description
_atom_type_scat_dispersion_real
_atom_type_scat_dispersion_imag
_atom_type_scat_source
C C 0.0033 0.0016 'International Tables Vol C Tables 4.2.6.8 and 6.1.1.4'
H H 0.0000 0.0000 'International Tables Vol C Tables 4.2.6.8 and 6.1.1.4'
N N 0.0061 0.0033 'International Tables Vol C Tables 4.2.6.8 and 6.1.1.4'
O O 0.0106 0.0060 'International Tables Vol C Tables 4.2.6.8 and 6.1.1.4'

loop_
_geom_angle_atom_site_label_1
_geom_angle_atom_site_label_2
_geom_angle_atom_site_label_3
_geom_angle
C14 O1 C15 104.25(16)
C7 N2 C8 121.75(18)
C14 N1 C20 104.39(16)
C1 O2 H2 109.5
C5 C6 C1 118.9(2)
C5 C6 C7 119.84(19)
C1 C6 C7 121.29(19)
C10 C9 C8 120.73(19)
C10 C9 H9 119.6
C8 C9 H9 119.6
C13 C8 C9 118.26(19)
C13 C8 N2 116.73(17)
C9 C8 N2 125.00(18)
C12 C11 C10 118.48(19)
C12 C11 C14 120.62(18)
C10 C11 C14 120.91(18)
C20 C15 O1 108.28(18)
C20 C15 C16 122.3(2)
O1 C15 C16 129.4(2)
O2 C1 C2 119.0(2)
O2 C1 C6 121.8(2)
C2 C1 C6 119.2(2)
C15 C20 C19 121.1(2)
C15 C20 N1 108.13(18)
C19 C20 N1 130.8(2)
N1 C14 O1 114.93(18)
N1 C14 C11 123.25(18)
O1 C14 C11 121.81(18)
C12 C13 C8 121.03(19)
C12 C13 H13 119.5
C8 C13 H13 119.5
C13 C12 C11 120.60(19)
C13 C12 H12 119.7
C11 C12 H12 119.7
N2 C7 C6 122.44(19)
N2 C7 H7 118.8
C6 C7 H7 118.8
C9 C10 C11 120.88(19)
C9 C10 H10 119.6
C11 C10 H10 119.6
C5 C4 C3 118.9(2)
C5 C4 H4 120.5
C3 C4 H4 120.5
C4 C5 C6 121.6(2)
C4 C5 H5 119.2
C6 C5 H5 119.2
C17 C16 C15 116.1(2)
C17 C16 H16 122.0
C15 C16 H16 122.0
C2 C3 C4 121.2(2)
C2 C3 H3 119.4
C4 C3 H3 119.4
C3 C2 C1 120.1(2)
C3 C2 H2A 119.9
C1 C2 H2A 119.9
C17 C18 C19 121.8(3)
C17 C18 H18 119.1
C19 C18 H18 119.1
C18 C19 C20 116.8(2)
C18 C19 H19 121.6
C20 C19 H19 121.6
C18 C17 C16 121.9(2)
C18 C17 H17 119.1
C16 C17 H17 119.1

loop_
_geom_bond_atom_site_label_1
_geom_bond_atom_site_label_2
_geom_bond_distance
O1 C14 1.331(2)
O1 C15 1.381(3)
N2 C7 1.278(3)
N2 C8 1.413(3)
N1 C14 1.315(2)
N1 C20 1.388(3)
O2 C1 1.343(3)
O2 H2 0.8200
C6 C5 1.394(3)
C6 C1 1.397(3)
C6 C7 1.449(3)
C9 C10 1.368(3)
C9 C8 1.397(3)
C9 H9 0.9300
C8 C13 1.387(3)
C11 C12 1.390(3)
C11 C10 1.391(3)
C11 C14 1.450(3)
C15 C20 1.366(3)
C15 C16 1.383(3)
C1 C2 1.394(3)
C20 C19 1.379(3)
C13 C12 1.373(3)
C13 H13 0.9300
C12 H12 0.9300
C7 H7 0.9300
C10 H10 0.9300
C4 C5 1.368(3)
C4 C3 1.378(4)
C4 H4 0.9300
C5 H5 0.9300
C16 C17 1.376(4)
C16 H16 0.9300
C3 C2 1.372(4)
C3 H3 0.9300
C2 H2A 0.9300
C18 C17 1.364(4)
C18 C19 1.377(4)
C18 H18 0.9300
C19 H19 0.9300
C17 H17 0.9300
